data_4077300
loop_
_publ_author_name
'Edwards, Alison J.'
'Macgregor, Stuart A.'
'Rae, A. David'
'Wenger, Eric'
'Willis, Anthony C.'

_publ_section_title
;
 Regioselectivities of the Insertion Reactions of Unsymmetrical Alkynes
 with the Nickelacycles [NiBr(C6H4CH2PPh2-2)(L)] (L = Tertiary Phosphine)
;
_journal_issue 13
_journal_name_full Organometallics
_journal_page_first 2864
_journal_paper_doi 10.1021/om0101083
_journal_volume 20
_journal_year 2001
_chemical_formula_moiety 'C44 H41 Br Ni O2 P2, 0.5(C6 H6)'
_chemical_formula_sum 'C47 H44 Br Ni O2 P2'
_chemical_formula_weight 841.41
_space_group_IT_number 2
_symmetry_cell_setting triclinic
_symmetry_Int_Tables_number 2
_symmetry_space_group_name_Hall '-P 1'
_symmetry_space_group_name_H-M 'P -1'
_audit_creation_date 1999-04-22
_audit_creation_method 'by teXsan v1.8'
_audit_update_record
;
1999-04-16 - Report done on  C47 H44 Br Ni O2 P2
             by Anthony C. Willis
             for Eric Wenger and Martin A. Bennett
2001-01-15 - acw edits cif
2001-01-15 - passes checkcif with minor warnings
;
_cell_angle_alpha 76.36(2)
_cell_angle_beta 75.75(2)
_cell_angle_gamma 77.03(2)
_cell_formula_units_Z 2
_cell_length_a 9.776(3)
_cell_length_b 14.482(4)
_cell_length_c 15.326(4)
_cell_measurement_reflns_used 24
_cell_measurement_temperature 193.2
_cell_measurement_theta_max 55.1
_cell_measurement_theta_min 50.1
_cell_volume 2011.6(10)
_computing_cell_refinement 'MSC/AFC Diffractometer Control'
_computing_data_collection 'MSC/AFC Diffractometer Control'
_computing_data_reduction 'teXsan (MSC, 1992-1997)'
_computing_publication_material 'teXsan (MSC, 1992-1997)'
_computing_structure_refinement 'teXsan (MSC, 1992-1997)'
_computing_structure_solution
;
SIR92 (Altomare, et. al. 1994)
;
_diffrn_ambient_temperature 193.2
_diffrn_measurement_device_details
;
Rigaku AFC6R diffractometer with extended arm and
evacuated collimator and beam tunnel.
Data cannot be collected beyond \y 60 deg in this configuration.
;
_diffrn_measurement_device_type 'Rigaku AFC6R'
_diffrn_measurement_method \w-2\q
_diffrn_orient_matrix_UB_11 0.08208
_diffrn_orient_matrix_UB_12 -0.03495
_diffrn_orient_matrix_UB_13 -0.04014
_diffrn_orient_matrix_UB_21 0.06830
_diffrn_orient_matrix_UB_22 0.02994
_diffrn_orient_matrix_UB_23 0.01877
_diffrn_orient_matrix_UB_31 0.00977
_diffrn_orient_matrix_UB_32 -0.05562
_diffrn_orient_matrix_UB_33 0.05235
_diffrn_radiation_detector 'scintillation counter'
_diffrn_radiation_monochromator graphite
_diffrn_radiation_source 'Rigaku rotating anode'
_diffrn_radiation_type 'Cu K\a'
_diffrn_radiation_wavelength 1.5418
_diffrn_reflns_av_R_equivalents 0.05214
_diffrn_reflns_av_sigmaI/netI 0.030
_diffrn_reflns_limit_h_max 10
_diffrn_reflns_limit_h_min -10
_diffrn_reflns_limit_k_max 16
_diffrn_reflns_limit_k_min -15
_diffrn_reflns_limit_l_max 17
_diffrn_reflns_limit_l_min 0
_diffrn_reflns_number 6219
_diffrn_reflns_reduction_process 'Lp corrections applied'
_diffrn_reflns_theta_max 59.98
_diffrn_reflns_theta_min 3.03
_diffrn_standards_decay_% 1.72
_diffrn_standards_interval_count 150
_diffrn_standards_number 3
_exptl_absorpt_coefficient_mu 2.903
_exptl_absorpt_correction_T_max 0.715
_exptl_absorpt_correction_T_min 0.532
_exptl_absorpt_correction_type analytical
_exptl_absorpt_process_details
;
analytical (de Meulenaer & Tompa, 1965)
;
_exptl_crystal_colour yellow
_exptl_crystal_density_diffrn 1.389
_exptl_crystal_density_meas ?
_exptl_crystal_description block
_exptl_crystal_F_000 870.00
_exptl_crystal_size_max 0.34
_exptl_crystal_size_mid 0.19
_exptl_crystal_size_min 0.12
_refine_diff_density_max 0.95
_refine_diff_density_min -0.79
_refine_ls_extinction_method none
_refine_ls_goodness_of_fit_all 1.916
_refine_ls_goodness_of_fit_ref 1.990
_refine_ls_hydrogen_treatment noref
_refine_ls_matrix_type full
_refine_ls_number_constraints 0
_refine_ls_number_parameters 478
_refine_ls_number_reflns 5330
_refine_ls_number_restraints 0
_refine_ls_R_factor_all 0.0500
_refine_ls_R_factor_gt 0.0453
_refine_ls_shift/su_max 0.0200
_refine_ls_shift/su_mean 0.0010
_refine_ls_structure_factor_coef F
_refine_ls_weighting_details 'w = 1/[\s^2^(Fo) + 0.00063|Fo|^2^]'
_refine_ls_weighting_scheme sigma
_refine_ls_wR_factor_all 0.0632
_refine_ls_wR_factor_ref 0.0618
_reflns_number_gt 5330
_reflns_number_total 5960
_reflns_threshold_expression I>2.00\s(I)
_cod_data_source_file om0101083.cif
_cod_data_source_block exw40_in_oil_low_T
_cod_depositor_comments
;
The following automatic conversions were performed:

'_exptl_crystal_density_meas' value 'not measured' was changed to '?'
- the value is perceived as not measured.

Automatic conversion script
Id: cif_fix_values 3008 2015-01-20 13:52:24Z robertas 
;
_cod_original_cell_volume 2012(1)
_cod_original_sg_symbol_H-M 'P -1       '
_cod_original_formula_sum 'C47 H44 Br Ni O2 P2 '
_cod_database_code 4077300

loop_
_symmetry_equiv_pos_as_xyz
'   +x,   +y,   +z'
'   -x,   -y,   -z'

loop_
_atom_site_label
_atom_site_fract_x
_atom_site_fract_y
_atom_site_fract_z
_atom_site_U_iso_or_equiv
_atom_site_occupancy
_atom_site_adp_type
_atom_site_calc_flag
Br(1) 0.14256(4) 0.22240(2) 0.55461(2) 0.0451(1) 1.000 Uani d
Ni(1) 0.19419(5) 0.19537(4) 0.70251(3) 0.0344(2) 1.000 Uani d
P(1) 0.15102(8) 0.04804(6) 0.74400(6) 0.0360(2) 1.000 Uani d
P(2) 0.19053(8) 0.35275(6) 0.68789(6) 0.0359(2) 1.000 Uani d
O(1) 0.4125(4) 0.1632(4) 0.9570(2) 0.140(2) 1.000 Uani d
O(2) 0.2171(3) 0.1245(2) 1.0518(2) 0.0559(8) 1.000 Uani d
C(1) 0.0524(3) 0.1716(2) 0.9218(2) 0.0386(9) 1.000 Uani d
C(2) -0.0175(3) 0.1055(2) 0.9028(2) 0.0389(9) 1.000 Uani d
C(3) -0.1665(4) 0.1213(3) 0.9203(2) 0.049(1) 1.000 Uani d
C(4) -0.2471(4) 0.1978(3) 0.9597(2) 0.056(1) 1.000 Uani d
C(5) -0.1784(4) 0.2599(3) 0.9819(3) 0.057(1) 1.000 Uani d
C(6) -0.0321(4) 0.2465(3) 0.9640(2) 0.048(1) 1.000 Uani d
C(7) 0.2127(4) 0.1615(2) 0.8947(2) 0.0419(9) 1.000 Uani d
C(8) 0.2787(3) 0.1669(2) 0.8057(2) 0.0383(8) 1.000 Uani d
C(9) 0.0708(4) 0.0181(2) 0.8665(2) 0.0420(9) 1.000 Uani d
C(10) 0.4387(4) 0.1530(3) 0.7711(3) 0.051(1) 1.000 Uani d
C(11) 0.2926(4) 0.1502(3) 0.9678(3) 0.059(1) 1.000 Uani d
C(12) 0.2885(5) 0.1127(4) 1.1272(3) 0.072(1) 1.000 Uani d
C(13) 0.0259(3) 0.0177(2) 0.6895(2) 0.0415(9) 1.000 Uani d
C(14) -0.1020(4) 0.0801(3) 0.6817(3) 0.054(1) 1.000 Uani d
C(15) -0.2013(4) 0.0589(4) 0.6418(3) 0.069(1) 1.000 Uani d
C(16) -0.1690(5) -0.0245(4) 0.6070(3) 0.078(2) 1.000 Uani d
C(17) -0.0443(5) -0.0873(4) 0.6140(3) 0.076(2) 1.000 Uani d
C(18) 0.0533(4) -0.0674(3) 0.6554(3) 0.057(1) 1.000 Uani d
C(19) 0.3092(3) -0.0449(2) 0.7246(2) 0.0406(9) 1.000 Uani d
C(20) 0.3955(4) -0.0379(3) 0.6370(3) 0.056(1) 1.000 Uani d
C(21) 0.5123(4) -0.1066(3) 0.6171(3) 0.065(1) 1.000 Uani d
C(22) 0.5484(4) -0.1844(3) 0.6829(3) 0.063(1) 1.000 Uani d
C(23) 0.4656(5) -0.1918(3) 0.7699(3) 0.073(1) 1.000 Uani d
C(24) 0.3451(4) -0.1242(3) 0.7908(3) 0.059(1) 1.000 Uani d
C(25) 0.2968(4) 0.4144(2) 0.5825(2) 0.0411(9) 1.000 Uani d
C(26) 0.4521(3) 0.3686(2) 0.5602(2) 0.0408(9) 1.000 Uani d
C(27) 0.4954(4) 0.2970(3) 0.5075(3) 0.052(1) 1.000 Uani d
C(28) 0.6388(4) 0.2565(3) 0.4853(3) 0.065(1) 1.000 Uani d
C(29) 0.7419(4) 0.2866(3) 0.5149(3) 0.060(1) 1.000 Uani d
C(30) 0.6999(4) 0.3567(3) 0.5671(3) 0.056(1) 1.000 Uani d
C(31) 0.5571(4) 0.3976(3) 0.5895(3) 0.049(1) 1.000 Uani d
C(32) 0.2408(4) 0.3938(2) 0.7795(2) 0.046(1) 1.000 Uani d
C(33) 0.1797(4) 0.4959(2) 0.7911(2) 0.045(1) 1.000 Uani d
C(34) 0.2511(4) 0.5720(3) 0.7433(3) 0.057(1) 1.000 Uani d
C(35) 0.1920(6) 0.6660(3) 0.7569(3) 0.073(1) 1.000 Uani d
C(36) 0.0648(6) 0.6849(3) 0.8152(3) 0.075(1) 1.000 Uani d
C(37) -0.0068(5) 0.6110(3) 0.8627(3) 0.071(1) 1.000 Uani d
C(38) 0.0490(4) 0.5174(3) 0.8506(3) 0.059(1) 1.000 Uani d
C(39) 0.0076(3) 0.4187(2) 0.6891(2) 0.0391(9) 1.000 Uani d
C(40) -0.1035(4) 0.3752(3) 0.7483(2) 0.048(1) 1.000 Uani d
C(41) -0.2430(4) 0.4259(3) 0.7593(3) 0.058(1) 1.000 Uani d
C(42) -0.2732(4) 0.5184(3) 0.7109(3) 0.060(1) 1.000 Uani d
C(43) -0.1643(4) 0.5609(3) 0.6507(3) 0.056(1) 1.000 Uani d
C(44) -0.0256(4) 0.5113(2) 0.6396(2) 0.046(1) 1.000 Uani d
C(45) 0.434(1) 0.4336(8) 1.0468(7) 0.169(4) 1.000 Uani d
C(46) 0.404(1) 0.4840(8) 0.9670(8) 0.146(4) 1.000 Uani d
C(47) 0.4678(9) 0.5534(9) 0.9213(5) 0.150(4) 1.000 Uani d
H(1) -0.2137 0.0785 0.9049 0.058 1.000 Uiso c
H(2) -0.3488 0.2077 0.9713 0.067 1.000 Uiso c
H(3) -0.2331 0.3122 1.0098 0.069 1.000 Uiso c
H(4) 0.0133 0.2894 0.9807 0.058 1.000 Uiso c
H(5) 0.0110 -0.0280 0.8751 0.050 1.000 Uiso c
H(6) 0.1453 -0.0086 0.8997 0.050 1.000 Uiso c
H(7) 0.4737 0.2068 0.7773 0.062 1.000 Uiso c
H(8) 0.4604 0.1478 0.7084 0.062 1.000 Uiso c
H(9) 0.4830 0.0958 0.8059 0.062 1.000 Uiso c
H(10) 0.3708 0.0634 1.1213 0.087 1.000 Uiso c
H(11) 0.3167 0.1717 1.1261 0.087 1.000 Uiso c
H(12) 0.2247 0.0953 1.1836 0.087 1.000 Uiso c
H(13) -0.1223 0.1386 0.7040 0.065 1.000 Uiso c
H(14) -0.2902 0.1013 0.6387 0.083 1.000 Uiso c
H(15) -0.2349 -0.0384 0.5776 0.094 1.000 Uiso c
H(16) -0.0243 -0.1451 0.5904 0.091 1.000 Uiso c
H(17) 0.1397 -0.1120 0.6608 0.068 1.000 Uiso c
H(18) 0.3723 0.0157 0.5904 0.068 1.000 Uiso c
H(19) 0.5694 -0.1005 0.5568 0.078 1.000 Uiso c
H(20) 0.6296 -0.2326 0.6686 0.076 1.000 Uiso c
H(21) 0.4919 -0.2445 0.8164 0.087 1.000 Uiso c
H(22) 0.2866 -0.1319 0.8506 0.071 1.000 Uiso c
H(23) 0.2546 0.4155 0.5326 0.049 1.000 Uiso c
H(24) 0.2925 0.4787 0.5891 0.049 1.000 Uiso c
H(25) 0.4261 0.2757 0.4867 0.063 1.000 Uiso c
H(26) 0.6671 0.2077 0.4493 0.078 1.000 Uiso c
H(27) 0.8403 0.2588 0.4993 0.073 1.000 Uiso c
H(28) 0.7697 0.3774 0.5880 0.067 1.000 Uiso c
H(29) 0.5299 0.4463 0.6256 0.059 1.000 Uiso c
H(30) 0.2102 0.3526 0.8359 0.055 1.000 Uiso c
H(31) 0.3423 0.3869 0.7667 0.055 1.000 Uiso c
H(32) 0.3397 0.5598 0.7016 0.068 1.000 Uiso c
H(33) 0.2417 0.7173 0.7249 0.088 1.000 Uiso c
H(34) 0.0251 0.7493 0.8231 0.090 1.000 Uiso c
H(35) -0.0953 0.6244 0.9043 0.085 1.000 Uiso c
H(36) -0.0024 0.4670 0.8832 0.071 1.000 Uiso c
H(37) -0.0835 0.3110 0.7811 0.058 1.000 Uiso c
H(38) -0.3182 0.3966 0.8004 0.070 1.000 Uiso c
H(39) -0.3689 0.5529 0.7189 0.072 1.000 Uiso c
H(40) -0.1852 0.6247 0.6171 0.067 1.000 Uiso c
H(41) 0.0484 0.5407 0.5974 0.056 1.000 Uiso c
H(42) 0.3792 0.3857 1.0806 0.203 1.000 Uiso c
H(43) 0.3329 0.4678 0.9437 0.175 1.000 Uiso c
H(44) 0.4424 0.5925 0.8665 0.180 1.000 Uiso c

loop_
_atom_site_aniso_label
_atom_site_aniso_U_11
_atom_site_aniso_U_22
_atom_site_aniso_U_33
_atom_site_aniso_U_12
_atom_site_aniso_U_13
_atom_site_aniso_U_23
Br(1) 0.0574(3) 0.0463(2) 0.0328(2) -0.0224(2) -0.0048(2) -0.0022(2)
Ni(1) 0.0391(3) 0.0313(3) 0.0293(3) -0.0116(2) 0.0008(2) -0.0022(2)
P(1) 0.0409(4) 0.0312(4) 0.0320(4) -0.0122(3) 0.0016(3) -0.0025(3)
P(2) 0.0407(4) 0.0325(4) 0.0321(4) -0.0117(3) -0.0011(3) -0.0032(3)
O(1) 0.089(3) 0.284(6) 0.060(2) -0.108(3) -0.029(2) 0.028(3)
O(2) 0.066(2) 0.071(2) 0.034(1) -0.028(1) -0.012(1) -0.001(1)
C(1) 0.046(2) 0.041(2) 0.026(2) -0.014(1) 0.000(1) -0.001(1)
C(2) 0.045(2) 0.045(2) 0.025(2) -0.021(1) 0.001(1) -0.001(1)
C(3) 0.046(2) 0.064(2) 0.035(2) -0.024(2) 0.002(1) -0.003(2)
C(4) 0.041(2) 0.076(3) 0.038(2) -0.010(2) 0.005(2) -0.004(2)
C(5) 0.059(2) 0.057(2) 0.042(2) -0.005(2) 0.010(2) -0.010(2)
C(6) 0.063(2) 0.046(2) 0.033(2) -0.019(2) 0.003(2) -0.009(2)
C(7) 0.049(2) 0.042(2) 0.036(2) -0.021(2) -0.009(1) 0.002(1)
C(8) 0.036(2) 0.033(2) 0.041(2) -0.008(1) -0.005(1) 0.002(1)
C(9) 0.051(2) 0.039(2) 0.032(2) -0.019(2) 0.002(1) -0.001(1)
C(10) 0.043(2) 0.057(2) 0.048(2) -0.013(2) -0.005(2) 0.002(2)
C(11) 0.059(2) 0.079(3) 0.042(2) -0.036(2) -0.014(2) 0.009(2)
C(12) 0.088(3) 0.093(3) 0.044(2) -0.034(3) -0.026(2) 0.002(2)
C(13) 0.041(2) 0.045(2) 0.035(2) -0.019(2) 0.003(1) -0.003(1)
C(14) 0.047(2) 0.052(2) 0.055(2) -0.018(2) -0.001(2) 0.001(2)
C(15) 0.047(2) 0.090(3) 0.064(3) -0.027(2) -0.012(2) 0.014(2)
C(16) 0.070(3) 0.115(4) 0.065(3) -0.052(3) -0.009(2) -0.019(3)
C(17) 0.078(3) 0.085(3) 0.082(3) -0.037(3) -0.005(2) -0.037(3)
C(18) 0.054(2) 0.055(2) 0.066(3) -0.018(2) -0.005(2) -0.019(2)
C(19) 0.041(2) 0.033(2) 0.047(2) -0.012(1) -0.001(1) -0.009(1)
C(20) 0.055(2) 0.048(2) 0.053(2) -0.008(2) 0.008(2) -0.005(2)
C(21) 0.056(2) 0.059(2) 0.071(3) -0.013(2) 0.012(2) -0.018(2)
C(22) 0.047(2) 0.056(2) 0.091(3) -0.003(2) -0.011(2) -0.029(2)
C(23) 0.085(3) 0.046(2) 0.078(3) 0.008(2) -0.023(3) -0.004(2)
C(24) 0.070(3) 0.046(2) 0.050(2) -0.004(2) -0.005(2) -0.002(2)
C(25) 0.048(2) 0.036(2) 0.035(2) -0.014(1) 0.000(1) -0.001(1)
C(26) 0.046(2) 0.037(2) 0.033(2) -0.014(1) -0.001(1) 0.005(1)
C(27) 0.048(2) 0.063(2) 0.047(2) -0.017(2) 0.001(2) -0.017(2)
C(28) 0.056(2) 0.068(3) 0.068(3) -0.009(2) 0.001(2) -0.027(2)
C(29) 0.046(2) 0.064(3) 0.067(3) -0.012(2) -0.003(2) -0.007(2)
C(30) 0.049(2) 0.061(2) 0.057(2) -0.021(2) -0.005(2) -0.003(2)
C(31) 0.052(2) 0.043(2) 0.053(2) -0.019(2) -0.003(2) -0.006(2)
C(32) 0.058(2) 0.043(2) 0.038(2) -0.013(2) -0.009(2) -0.007(2)
C(33) 0.058(2) 0.041(2) 0.041(2) -0.015(2) -0.011(2) -0.008(2)
C(34) 0.068(2) 0.046(2) 0.057(2) -0.022(2) -0.002(2) -0.012(2)
C(35) 0.109(4) 0.048(2) 0.064(3) -0.029(2) -0.007(3) -0.011(2)
C(36) 0.106(4) 0.053(2) 0.062(3) -0.007(2) -0.008(3) -0.022(2)
C(37) 0.088(3) 0.065(3) 0.060(3) -0.019(2) 0.006(2) -0.028(2)
C(38) 0.077(3) 0.055(2) 0.046(2) -0.024(2) 0.004(2) -0.016(2)
C(39) 0.044(2) 0.041(2) 0.033(2) -0.010(1) -0.004(1) -0.009(1)
C(40) 0.048(2) 0.048(2) 0.045(2) -0.011(2) -0.002(2) -0.007(2)
C(41) 0.046(2) 0.066(3) 0.058(2) -0.013(2) 0.002(2) -0.013(2)
C(42) 0.048(2) 0.063(3) 0.061(2) 0.006(2) -0.006(2) -0.019(2)
C(43) 0.062(2) 0.045(2) 0.055(2) 0.002(2) -0.013(2) -0.009(2)
C(44) 0.051(2) 0.039(2) 0.044(2) -0.006(2) -0.003(2) -0.007(2)
C(45) 0.177(8) 0.20(1) 0.134(7) -0.075(7) -0.087(7) 0.049(6)
C(46) 0.149(7) 0.173(9) 0.137(8) -0.021(6) -0.069(6) -0.037(7)
C(47) 0.096(5) 0.22(1) 0.091(5) 0.015(6) -0.015(4) 0.012(6)

loop_
_atom_type_symbol
_atom_type_oxidation_number
_atom_type_number_in_cell
_atom_type_scat_dispersion_real
_atom_type_scat_dispersion_imag
_atom_type_scat_source
C 0 94 0.017 0.009
;International Tables for Crystallography
(1992, Vol. C, Tables 4.2.6.8 and 6.1.1.1)
;
H 0 88 0.000 0.000
;International Tables for Crystallography
(1992, Vol. C, Table 6.1.1.2)
;
Br 0 2 -0.767 1.283
;International Tables for Crystallography
(1992, Vol. C, Tables 4.2.6.8 and 6.1.1.1)
;
Ni 0 2 -2.956 0.509
;International Tables for Crystallography
(1992, Vol. C, Tables 4.2.6.8 and 6.1.1.1)
;
O 0 4 0.047 0.032
;International Tables for Crystallography
(1992, Vol. C, Tables 4.2.6.8 and 6.1.1.1)
;
P 0 4 0.283 0.434
;International Tables for Crystallography
(1992, Vol. C, Tables 4.2.6.8 and 6.1.1.1)
;

loop_
_geom_angle_atom_site_label_1
_geom_angle_atom_site_label_2
_geom_angle_atom_site_label_3
_geom_angle
_geom_angle_site_symmetry_1
_geom_angle_site_symmetry_3
_geom_angle_publ_flag
Br(1) Ni(1) P(1) 95.59(3) . . yes
Br(1) Ni(1) P(2) 90.37(3) . . yes
Br(1) Ni(1) C(8) 166.9(1) . . yes
P(1) Ni(1) P(2) 165.65(4) . . yes
P(1) Ni(1) C(8) 86.0(1) . . yes
P(2) Ni(1) C(8) 91.2(1) . . yes
Ni(1) P(1) C(9) 112.6(1) . . yes
Ni(1) P(1) C(13) 116.9(1) . . yes
Ni(1) P(1) C(19) 114.3(1) . . yes
C(9) P(1) C(13) 102.8(1) . . yes
C(9) P(1) C(19) 105.5(2) . . yes
C(13) P(1) C(19) 103.4(2) . . yes
Ni(1) P(2) C(25) 118.0(1) . . yes
Ni(1) P(2) C(32) 118.2(1) . . yes
Ni(1) P(2) C(39) 109.7(1) . . yes
C(25) P(2) C(32) 102.8(2) . . yes
C(25) P(2) C(39) 104.0(2) . . yes
C(32) P(2) C(39) 102.2(2) . . yes
C(11) O(2) C(12) 116.7(3) . . yes
C(2) C(1) C(6) 117.9(3) . . yes
C(2) C(1) C(7) 120.1(3) . . yes
C(6) C(1) C(7) 121.9(3) . . yes
C(1) C(2) C(3) 119.3(3) . . yes
C(1) C(2) C(9) 119.2(3) . . yes
C(3) C(2) C(9) 121.4(3) . . yes
C(2) C(3) C(4) 121.2(3) . . yes
C(2) C(3) H(1) 119.4 . . no
C(4) C(3) H(1) 119.4 . . no
C(3) C(4) C(5) 119.3(3) . . yes
C(3) C(4) H(2) 120.3 . . no
C(5) C(4) H(2) 120.3 . . no
C(4) C(5) C(6) 120.4(3) . . yes
C(4) C(5) H(3) 119.8 . . no
C(6) C(5) H(3) 119.8 . . no
C(1) C(6) C(5) 121.7(3) . . yes
C(1) C(6) H(4) 119.2 . . no
C(5) C(6) H(4) 119.2 . . no
C(1) C(7) C(8) 120.2(3) . . yes
C(1) C(7) C(11) 117.6(3) . . yes
C(8) C(7) C(11) 122.1(3) . . yes
Ni(1) C(8) C(7) 128.1(2) . . yes
Ni(1) C(8) C(10) 107.1(2) . . yes
C(7) C(8) C(10) 124.8(3) . . yes
P(1) C(9) C(2) 111.9(2) . . yes
P(1) C(9) H(5) 108.9 . . no
P(1) C(9) H(6) 108.9 . . no
C(2) C(9) H(5) 108.9 . . no
C(2) C(9) H(6) 108.9 . . no
H(5) C(9) H(6) 109.5 . . no
C(8) C(10) H(7) 109.5 . . no
C(8) C(10) H(8) 109.5 . . no
C(8) C(10) H(9) 109.5 . . no
H(7) C(10) H(8) 109.5 . . no
H(7) C(10) H(9) 109.5 . . no
H(8) C(10) H(9) 109.5 . . no
O(1) C(11) O(2) 120.3(4) . . yes
O(1) C(11) C(7) 126.1(4) . . yes
O(2) C(11) C(7) 113.6(3) . . yes
O(2) C(12) H(10) 109.5 . . no
O(2) C(12) H(11) 109.5 . . no
O(2) C(12) H(12) 109.5 . . no
H(10) C(12) H(11) 109.5 . . no
H(10) C(12) H(12) 109.5 . . no
H(11) C(12) H(12) 109.5 . . no
P(1) C(13) C(14) 119.5(3) . . yes
P(1) C(13) C(18) 122.4(3) . . yes
C(14) C(13) C(18) 118.1(3) . . yes
C(13) C(14) C(15) 121.2(4) . . yes
C(13) C(14) H(13) 119.4 . . no
C(15) C(14) H(13) 119.4 . . no
C(14) C(15) C(16) 119.0(4) . . yes
C(14) C(15) H(14) 120.5 . . no
C(16) C(15) H(14) 120.5 . . no
C(15) C(16) C(17) 121.0(4) . . yes
C(15) C(16) H(15) 119.5 . . no
C(17) C(16) H(15) 119.5 . . no
C(16) C(17) C(18) 120.1(4) . . yes
C(16) C(17) H(16) 119.9 . . no
C(18) C(17) H(16) 119.9 . . no
C(13) C(18) C(17) 120.5(4) . . yes
C(13) C(18) H(17) 119.7 . . no
C(17) C(18) H(17) 119.7 . . no
P(1) C(19) C(20) 118.0(3) . . yes
P(1) C(19) C(24) 123.8(3) . . yes
C(20) C(19) C(24) 118.1(3) . . yes
C(19) C(20) C(21) 121.0(4) . . yes
C(19) C(20) H(18) 119.5 . . no
C(21) C(20) H(18) 119.5 . . no
C(20) C(21) C(22) 120.7(4) . . yes
C(20) C(21) H(19) 119.7 . . no
C(22) C(21) H(19) 119.7 . . no
C(21) C(22) C(23) 119.0(4) . . yes
C(21) C(22) H(20) 120.5 . . no
C(23) C(22) H(20) 120.5 . . no
C(22) C(23) C(24) 121.1(4) . . yes
C(22) C(23) H(21) 119.4 . . no
C(24) C(23) H(21) 119.4 . . no
C(19) C(24) C(23) 120.0(4) . . yes
C(19) C(24) H(22) 120.0 . . no
C(23) C(24) H(22) 120.0 . . no
P(2) C(25) C(26) 115.1(2) . . yes
P(2) C(25) H(23) 108.0 . . no
P(2) C(25) H(24) 108.0 . . no
C(26) C(25) H(23) 108.0 . . no
C(26) C(25) H(24) 108.0 . . no
H(23) C(25) H(24) 109.5 . . no
C(25) C(26) C(27) 120.5(3) . . yes
C(25) C(26) C(31) 121.5(3) . . yes
C(27) C(26) C(31) 118.0(3) . . yes
C(26) C(27) C(28) 120.4(3) . . yes
C(26) C(27) H(25) 119.8 . . no
C(28) C(27) H(25) 119.8 . . no
C(27) C(28) C(29) 120.7(4) . . yes
C(27) C(28) H(26) 119.6 . . no
C(29) C(28) H(26) 119.6 . . no
C(28) C(29) C(30) 119.1(4) . . yes
C(28) C(29) H(27) 120.4 . . no
C(30) C(29) H(27) 120.4 . . no
C(29) C(30) C(31) 120.6(4) . . yes
C(29) C(30) H(28) 119.7 . . no
C(31) C(30) H(28) 119.7 . . no
C(26) C(31) C(30) 121.2(3) . . yes
C(26) C(31) H(29) 119.4 . . no
C(30) C(31) H(29) 119.4 . . no
P(2) C(32) C(33) 116.7(2) . . yes
P(2) C(32) H(30) 107.6 . . no
P(2) C(32) H(31) 107.6 . . no
C(33) C(32) H(30) 107.6 . . no
C(33) C(32) H(31) 107.6 . . no
H(30) C(32) H(31) 109.5 . . no
C(32) C(33) C(34) 121.5(3) . . yes
C(32) C(33) C(38) 120.5(3) . . yes
C(34) C(33) C(38) 118.0(3) . . yes
C(33) C(34) C(35) 119.9(4) . . yes
C(33) C(34) H(32) 120.0 . . no
C(35) C(34) H(32) 120.0 . . no
C(34) C(35) C(36) 120.9(4) . . yes
C(34) C(35) H(33) 119.6 . . no
C(36) C(35) H(33) 119.6 . . no
C(35) C(36) C(37) 120.0(4) . . yes
C(35) C(36) H(34) 120.0 . . no
C(37) C(36) H(34) 120.0 . . no
C(36) C(37) C(38) 120.4(4) . . yes
C(36) C(37) H(35) 119.8 . . no
C(38) C(37) H(35) 119.8 . . no
C(33) C(38) C(37) 120.8(4) . . yes
C(33) C(38) H(36) 119.6 . . no
C(37) C(38) H(36) 119.6 . . no
P(2) C(39) C(40) 117.4(3) . . yes
P(2) C(39) C(44) 123.7(2) . . yes
C(40) C(39) C(44) 118.7(3) . . yes
C(39) C(40) C(41) 120.0(3) . . yes
C(39) C(40) H(37) 120.0 . . no
C(41) C(40) H(37) 120.0 . . no
C(40) C(41) C(42) 120.4(3) . . yes
C(40) C(41) H(38) 119.8 . . no
C(42) C(41) H(38) 119.8 . . no
C(41) C(42) C(43) 119.9(3) . . yes
C(41) C(42) H(39) 120.0 . . no
C(43) C(42) H(39) 120.0 . . no
C(42) C(43) C(44) 120.1(3) . . yes
C(42) C(43) H(40) 120.0 . . no
C(44) C(43) H(40) 120.0 . . no
C(39) C(44) C(43) 120.9(3) . . yes
C(39) C(44) H(41) 119.6 . . no
C(43) C(44) H(41) 119.6 . . no
C(46) C(45) C(47) 122.7(9) . 2_667 yes
C(46) C(45) H(42) 118.7 . . no
C(47) C(45) H(42) 118.7 2_667 . no
C(45) C(46) C(47) 121.7(9) . . yes
C(45) C(46) H(43) 119.1 . . no
C(47) C(46) H(43) 119.1 . . no
C(45) C(47) C(46) 115.5(9) 2_667 . yes
C(45) C(47) H(44) 122.3 2_667 . no
C(46) C(47) H(44) 122.3 . . no

loop_
_geom_bond_atom_site_label_1
_geom_bond_atom_site_label_2
_geom_bond_distance
_geom_bond_site_symmetry_2
_geom_bond_publ_flag
Br(1) Ni(1) 2.3670(6) . yes
Ni(1) P(1) 2.1834(9) . yes
Ni(1) P(2) 2.2300(9) . yes
Ni(1) C(8) 1.880(3) . yes
P(1) C(9) 1.837(3) . yes
P(1) C(13) 1.817(3) . yes
P(1) C(19) 1.822(3) . yes
P(2) C(25) 1.843(3) . yes
P(2) C(32) 1.852(3) . yes
P(2) C(39) 1.827(3) . yes
O(1) C(11) 1.195(5) . yes
O(2) C(11) 1.330(4) . yes
O(2) C(12) 1.450(5) . yes
C(1) C(2) 1.410(4) . yes
C(1) C(6) 1.395(5) . yes
C(1) C(7) 1.501(4) . yes
C(2) C(3) 1.390(5) . yes
C(2) C(9) 1.504(4) . yes
C(3) C(4) 1.379(5) . yes
C(3) H(1) 0.95 . no
C(4) C(5) 1.380(5) . yes
C(4) H(2) 0.95 . no
C(5) C(6) 1.366(5) . yes
C(5) H(3) 0.95 . no
C(6) H(4) 0.95 . no
C(7) C(8) 1.349(5) . yes
C(7) C(11) 1.476(5) . yes
C(8) C(10) 1.507(4) . yes
C(9) H(5) 0.95 . no
C(9) H(6) 0.95 . no
C(10) H(7) 0.95 . no
C(10) H(8) 0.95 . no
C(10) H(9) 0.95 . no
C(12) H(10) 0.95 . no
C(12) H(11) 0.95 . no
C(12) H(12) 0.95 . no
C(13) C(14) 1.382(5) . yes
C(13) C(18) 1.397(5) . yes
C(14) C(15) 1.387(6) . yes
C(14) H(13) 0.95 . no
C(15) C(16) 1.377(7) . yes
C(15) H(14) 0.95 . no
C(16) C(17) 1.359(7) . yes
C(16) H(15) 0.95 . no
C(17) C(18) 1.379(6) . yes
C(17) H(16) 0.95 . no
C(18) H(17) 0.95 . no
C(19) C(20) 1.393(5) . yes
C(19) C(24) 1.384(5) . yes
C(20) C(21) 1.360(5) . yes
C(20) H(18) 0.95 . no
C(21) C(22) 1.369(6) . yes
C(21) H(19) 0.95 . no
C(22) C(23) 1.372(6) . yes
C(22) H(20) 0.95 . no
C(23) C(24) 1.376(6) . yes
C(23) H(21) 0.95 . no
C(24) H(22) 0.95 . no
C(25) C(26) 1.504(4) . yes
C(25) H(23) 0.95 . no
C(25) H(24) 0.95 . no
C(26) C(27) 1.392(5) . yes
C(26) C(31) 1.392(5) . yes
C(27) C(28) 1.384(5) . yes
C(27) H(25) 0.95 . no
C(28) C(29) 1.388(6) . yes
C(28) H(26) 0.95 . no
C(29) C(30) 1.368(6) . yes
C(29) H(27) 0.95 . no
C(30) C(31) 1.381(5) . yes
C(30) H(28) 0.95 . no
C(31) H(29) 0.95 . no
C(32) C(33) 1.500(5) . yes
C(32) H(30) 0.95 . no
C(32) H(31) 0.95 . no
C(33) C(34) 1.396(5) . yes
C(33) C(38) 1.394(5) . yes
C(34) C(35) 1.397(6) . yes
C(34) H(32) 0.95 . no
C(35) C(36) 1.354(6) . yes
C(35) H(33) 0.95 . no
C(36) C(37) 1.372(6) . yes
C(36) H(34) 0.95 . no
C(37) C(38) 1.382(6) . yes
C(37) H(35) 0.95 . no
C(38) H(36) 0.95 . no
C(39) C(40) 1.397(4) . yes
C(39) C(44) 1.388(5) . yes
C(40) C(41) 1.387(5) . yes
C(40) H(37) 0.95 . no
C(41) C(42) 1.375(6) . yes
C(41) H(38) 0.95 . no
C(42) C(43) 1.381(5) . yes
C(42) H(39) 0.95 . no
C(43) C(44) 1.375(5) . yes
C(43) H(40) 0.95 . no
C(44) H(41) 0.95 . no
C(45) C(46) 1.33(1) . yes
C(45) C(47) 1.24(1) 2_667 yes
C(45) H(42) 0.95 . no
C(46) C(47) 1.27(1) . yes
C(46) H(43) 0.95 . no
C(47) H(44) 0.95 . no

loop_
_geom_contact_atom_site_label_1
_geom_contact_atom_site_label_2
_geom_contact_distance
_geom_contact_site_symmetry_2
_geom_contact_publ_flag
O(1) C(4) 3.486(5) 1_655 no
C(2) C(9) 3.536(4) 2_557 no
C(15) C(29) 3.413(6) 1_455 no
C(16) C(21) 3.533(6) 1_455 no
C(25) C(30) 3.560(5) 2_666 no
C(25) C(31) 3.593(4) 2_666 no
C(30) C(41) 3.528(6) 1_655 no

loop_
_geom_torsion_atom_site_label_1
_geom_torsion_atom_site_label_2
_geom_torsion_atom_site_label_3
_geom_torsion_atom_site_label_4
_geom_torsion
_geom_torsion_publ_flag
Br(1) Ni(1) P(1) C(9) -145.1(1) no
Br(1) Ni(1) P(1) C(13) -26.5(1) no
Br(1) Ni(1) P(1) C(19) 94.5(1) no
Br(1) Ni(1) P(2) C(25) -49.9(1) no
Br(1) Ni(1) P(2) C(32) -174.6(1) no
Br(1) Ni(1) P(2) C(39) 68.9(1) no
Br(1) Ni(1) C(8) C(7) -173.5(3) no
Br(1) Ni(1) C(8) C(10) 8.0(6) no
Ni(1) P(1) C(9) C(2) 29.7(3) no
Ni(1) P(1) C(13) C(14) -46.1(3) no
Ni(1) P(1) C(13) C(18) 134.5(3) no
Ni(1) P(1) C(19) C(20) -53.2(3) no
Ni(1) P(1) C(19) C(24) 129.7(3) no
Ni(1) P(2) C(25) C(26) -53.3(3) no
Ni(1) P(2) C(32) C(33) -154.3(2) no
Ni(1) P(2) C(39) C(40) 37.7(3) no
Ni(1) P(2) C(39) C(44) -146.8(3) no
Ni(1) C(8) C(7) C(1) 4.9(5) no
Ni(1) C(8) C(7) C(11) -172.3(3) no
P(1) Ni(1) P(2) C(25) -164.6(2) no
P(1) Ni(1) P(2) C(32) 70.7(2) no
P(1) Ni(1) P(2) C(39) -45.8(2) no
P(1) Ni(1) C(8) C(7) -76.2(3) no
P(1) Ni(1) C(8) C(10) 105.4(2) no
P(1) C(9) C(2) C(1) -77.4(3) no
P(1) C(9) C(2) C(3) 104.4(3) no
P(1) C(13) C(14) C(15) -179.0(3) no
P(1) C(13) C(18) C(17) -179.6(3) no
P(1) C(19) C(20) C(21) -177.7(3) no
P(1) C(19) C(24) C(23) 179.0(3) no
P(2) Ni(1) P(1) C(9) -31.0(2) no
P(2) Ni(1) P(1) C(13) 87.6(2) no
P(2) Ni(1) P(1) C(19) -151.4(2) no
P(2) Ni(1) C(8) C(7) 89.8(3) no
P(2) Ni(1) C(8) C(10) -88.7(2) no
P(2) C(25) C(26) C(27) 88.8(3) no
P(2) C(25) C(26) C(31) -92.6(3) no
P(2) C(32) C(33) C(34) -89.7(4) no
P(2) C(32) C(33) C(38) 90.3(4) no
P(2) C(39) C(40) C(41) 173.3(3) no
P(2) C(39) C(44) C(43) -173.1(3) no
O(1) C(11) O(2) C(12) -0.6(7) no
O(1) C(11) C(7) C(1) -161.8(5) no
O(1) C(11) C(7) C(8) 15.5(8) no
O(2) C(11) C(7) C(1) 17.1(5) no
O(2) C(11) C(7) C(8) -165.6(3) no
C(1) C(2) C(3) C(4) -2.9(5) no
C(1) C(6) C(5) C(4) 1.0(6) no
C(1) C(7) C(8) C(10) -176.8(3) no
C(2) C(1) C(6) C(5) -3.8(5) no
C(2) C(1) C(7) C(8) 60.6(4) no
C(2) C(1) C(7) C(11) -122.1(4) no
C(2) C(3) C(4) C(5) 0.1(5) no
C(2) C(9) P(1) C(13) -96.9(2) no
C(2) C(9) P(1) C(19) 155.0(2) no
C(3) C(2) C(1) C(6) 4.6(5) no
C(3) C(2) C(1) C(7) -173.8(3) no
C(3) C(4) C(5) C(6) 0.9(6) no
C(4) C(3) C(2) C(9) 175.3(3) no
C(5) C(6) C(1) C(7) 174.7(3) no
C(6) C(1) C(2) C(9) -173.6(3) no
C(6) C(1) C(7) C(8) -117.8(4) no
C(6) C(1) C(7) C(11) 59.5(5) no
C(7) C(1) C(2) C(9) 7.9(4) no
C(7) C(11) O(2) C(12) -179.6(3) no
C(8) Ni(1) P(1) C(9) 47.9(2) no
C(8) Ni(1) P(1) C(13) 166.6(2) no
C(8) Ni(1) P(1) C(19) -72.4(2) no
C(8) Ni(1) P(2) C(25) 117.1(2) no
C(8) Ni(1) P(2) C(32) -7.6(2) no
C(8) Ni(1) P(2) C(39) -124.1(1) no
C(9) P(1) C(13) C(14) 77.7(3) no
C(9) P(1) C(13) C(18) -101.7(3) no
C(9) P(1) C(19) C(20) -177.4(3) no
C(9) P(1) C(19) C(24) 5.5(4) no
C(10) C(8) C(7) C(11) 5.9(6) no
C(13) P(1) C(19) C(20) 75.0(3) no
C(13) P(1) C(19) C(24) -102.1(3) no
C(13) C(14) C(15) C(16) -2.1(6) no
C(13) C(18) C(17) C(16) -0.8(7) no
C(14) C(13) P(1) C(19) -172.7(3) no
C(14) C(13) C(18) C(17) 1.0(6) no
C(14) C(15) C(16) C(17) 2.3(7) no
C(15) C(14) C(13) C(18) 0.4(5) no
C(15) C(16) C(17) C(18) -0.9(7) no
C(18) C(13) P(1) C(19) 7.9(3) no
C(19) C(20) C(21) C(22) -0.2(7) no
C(19) C(24) C(23) C(22) -2.8(7) no
C(20) C(19) C(24) C(23) 2.0(6) no
C(20) C(21) C(22) C(23) -0.6(7) no
C(21) C(20) C(19) C(24) -0.5(6) no
C(21) C(22) C(23) C(24) 2.1(7) no
C(25) P(2) C(32) C(33) 73.8(3) no
C(25) P(2) C(39) C(40) 164.8(3) no
C(25) P(2) C(39) C(44) -19.8(3) no
C(25) C(26) C(27) C(28) 178.5(3) no
C(25) C(26) C(31) C(30) -178.6(3) no
C(26) C(25) P(2) C(32) 78.8(3) no
C(26) C(25) P(2) C(39) -174.9(2) no
C(26) C(27) C(28) C(29) 0.0(6) no
C(26) C(31) C(30) C(29) 0.2(6) no
C(27) C(26) C(31) C(30) 0.1(5) no
C(27) C(28) C(29) C(30) 0.3(7) no
C(28) C(27) C(26) C(31) -0.2(5) no
C(28) C(29) C(30) C(31) -0.4(6) no
C(32) P(2) C(39) C(40) -88.5(3) no
C(32) P(2) C(39) C(44) 86.9(3) no
C(32) C(33) C(34) C(35) -179.1(4) no
C(32) C(33) C(38) C(37) 179.0(4) no
C(33) C(32) P(2) C(39) -33.8(3) no
C(33) C(34) C(35) C(36) -0.9(7) no
C(33) C(38) C(37) C(36) 1.1(7) no
C(34) C(33) C(38) C(37) -1.0(6) no
C(34) C(35) C(36) C(37) 0.9(8) no
C(35) C(34) C(33) C(38) 0.9(6) no
C(35) C(36) C(37) C(38) -1.0(8) no
C(39) C(40) C(41) C(42) 1.1(6) no
C(39) C(44) C(43) C(42) -0.9(6) no
C(40) C(39) C(44) C(43) 2.3(5) no
C(40) C(41) C(42) C(43) 0.3(6) no
C(41) C(40) C(39) C(44) -2.4(5) no
C(41) C(42) C(43) C(44) -0.4(6) no
